data_7227086
loop_
_publ_author_name
'Young, Jonathon'
'Sch\"afer, Christian'
'Solan, Agnes'
'Baldrica, Anthony'
'Belcher, Miranda'
'Ni\,sanci, Bilal'
'Wheeler, Kraig A.'
'R. Trivedi, Evan'
'T\"or\"ok, B\'ela'
'Dembinski, Roman'

_publ_section_title
;
 Regioselective &#x201C;hydroamination&#x201D; of alk-3-ynones with
 non-symmetrical o-phenylenediamines. Synthesis of diversely substituted
 3H-1,5-benzodiazepines via (Z)-3-amino-2-alkenones
;
_journal_issue 108
_journal_name_full 'RSC Adv.'
_journal_page_first 107081
_journal_paper_doi 10.1039/C6RA24291J
_journal_volume 6
_journal_year 2016
_chemical_formula_moiety 'C23 H21 N O'
_chemical_formula_sum 'C23 H21 N O'
_chemical_formula_weight 327.41
_chemical_name_systematic
; 
 (Z)-1-phenyl-3-(phenylamino)-4-(4-methylphenyl)but-2-en-1-one
;
_space_group_IT_number 4
_symmetry_cell_setting monoclinic
_symmetry_space_group_name_Hall 'P 2yb'
_symmetry_space_group_name_H-M 'P 1 21 1'
_atom_sites_solution_hydrogens geom
_atom_sites_solution_primary direct
_atom_sites_solution_secondary difmap
_audit_creation_method SHELXL-97
_audit_update_record
;
2016-05-01 deposited with the CCDC.
2016-10-24 downloaded from the CCDC.
;
_cell_angle_alpha 90.00
_cell_angle_beta 116.667(1)
_cell_angle_gamma 90.00
_cell_formula_units_Z 2
_cell_length_a 11.9333(3)
_cell_length_b 6.7797(2)
_cell_length_c 12.1298(3)
_cell_measurement_reflns_used 4927
_cell_measurement_temperature 100(2)
_cell_measurement_theta_max 67.691
_cell_measurement_theta_min 4.077
_cell_volume 876.97(4)
_computing_cell_refinement APEX2
_computing_data_collection 'APEX2 (Bruker, 2010)'
_computing_data_reduction
;
SAINT (Bruker, 2008) and XPREP (Bruker, 2008)
;
_computing_molecular_graphics 'XSEED (Barbour, 2001)'
_computing_publication_material 'XSEED (Barbour, 2001)'
_computing_structure_refinement 'SHELXL-97 (Sheldrick, 2008)'
_computing_structure_solution 'SHELXS-97 (Sheldrick, 2008)'
_diffrn_ambient_temperature 100(2)
_diffrn_detector_area_resol_mean 8.33
_diffrn_measured_fraction_theta_full 0.998
_diffrn_measured_fraction_theta_max 0.998
_diffrn_measurement_device_type 'Bruker APEXII CCD'
_diffrn_measurement_method 'phi and omega scans'
_diffrn_radiation_monochromator graphite
_diffrn_radiation_source 'fine-focus sealed tube'
_diffrn_radiation_type CuK\a
_diffrn_radiation_wavelength 1.54178
_diffrn_reflns_av_R_equivalents 0.0319
_diffrn_reflns_av_sigmaI/netI 0.0275
_diffrn_reflns_limit_h_max 14
_diffrn_reflns_limit_h_min -14
_diffrn_reflns_limit_k_max 7
_diffrn_reflns_limit_k_min -8
_diffrn_reflns_limit_l_max 14
_diffrn_reflns_limit_l_min -14
_diffrn_reflns_number 12455
_diffrn_reflns_theta_full 68.02
_diffrn_reflns_theta_max 68.02
_diffrn_reflns_theta_min 4.08
_exptl_absorpt_coefficient_mu 0.583
_exptl_absorpt_correction_T_max 0.9386
_exptl_absorpt_correction_T_min 0.8426
_exptl_absorpt_correction_type multi-scan
_exptl_absorpt_process_details 'SADABS (Bruker, 2010)'
_exptl_crystal_colour colorless
_exptl_crystal_density_diffrn 1.240
_exptl_crystal_density_method 'not measured'
_exptl_crystal_description 'transparent needle'
_exptl_crystal_F_000 348
_exptl_crystal_size_max 0.30
_exptl_crystal_size_mid 0.23
_exptl_crystal_size_min 0.11
_refine_diff_density_max 0.124
_refine_diff_density_min -0.177
_refine_diff_density_rms 0.033
_refine_ls_abs_structure_details 'Flack H D (1983), Acta Cryst. A39, 876-881'
_refine_ls_abs_structure_Flack 0.1(2)
_refine_ls_extinction_method none
_refine_ls_goodness_of_fit_ref 1.066
_refine_ls_hydrogen_treatment mixed
_refine_ls_matrix_type full
_refine_ls_number_parameters 230
_refine_ls_number_reflns 3024
_refine_ls_number_restraints 2
_refine_ls_restrained_S_all 1.066
_refine_ls_R_factor_all 0.0332
_refine_ls_R_factor_gt 0.0299
_refine_ls_shift/su_max 0.001
_refine_ls_shift/su_mean 0.000
_refine_ls_structure_factor_coef Fsqd
_refine_ls_weighting_details 'calc w=1/[\s^2^(Fo^2^)+(0.0388P)^2^+0.1186P] where P=(Fo^2^+2Fc^2^)/3'
_refine_ls_weighting_scheme calc
_refine_ls_wR_factor_gt 0.0722
_refine_ls_wR_factor_ref 0.0745
_reflns_number_gt 2828
_reflns_number_total 3024
_reflns_threshold_expression >2sigma(I)
_cod_data_source_file c6ra24291j2.cif
_cod_data_source_block demb23
_cod_original_sg_symbol_H-M 'P 21'
_cod_database_code 7227086

loop_
_symmetry_equiv_pos_as_xyz
'x, y, z'
'-x, y+1/2, -z'

loop_
_atom_site_label
_atom_site_type_symbol
_atom_site_fract_x
_atom_site_fract_y
_atom_site_fract_z
_atom_site_U_iso_or_equiv
_atom_site_adp_type
_atom_site_occupancy
_atom_site_symmetry_multiplicity
_atom_site_calc_flag
_atom_site_refinement_flags
O1 O 0.33964(9) 0.50784(16) 0.06453(9) 0.0224(2) Uani 1 1 d .
N1 N 0.55036(11) 0.70694(19) 0.16628(11) 0.0201(3) Uani 1 1 d D
H1 H 0.5048(14) 0.600(2) 0.1514(15) 0.024 Uiso 1 1 d D
C1 C 0.28808(13) 0.6697(2) 0.01923(12) 0.0200(3) Uani 1 1 d .
C2 C 0.35358(13) 0.8528(2) 0.04374(12) 0.0190(3) Uani 1 1 d .
H2 H 0.3073 0.9690 0.0070 0.023 Uiso 1 1 calc R
C3 C 0.48091(13) 0.8697(2) 0.11822(12) 0.0186(3) Uani 1 1 d .
C4 C 0.54075(13) 1.0722(2) 0.15249(13) 0.0200(3) Uani 1 1 d .
H4A H 0.4834 1.1719 0.0953 0.024 Uiso 1 1 calc R
H4B H 0.6195 1.0739 0.1440 0.024 Uiso 1 1 calc R
C5 C 0.15001(13) 0.6685(2) -0.06464(12) 0.0206(3) Uani 1 1 d .
C6 C 0.07262(14) 0.5390(3) -0.04127(14) 0.0260(3) Uani 1 1 d .
H6 H 0.1075 0.4532 0.0280 0.031 Uiso 1 1 calc R
C7 C -0.05531(14) 0.5346(3) -0.11875(14) 0.0298(4) Uani 1 1 d .
H7 H -0.1081 0.4490 -0.1009 0.036 Uiso 1 1 calc R
C8 C -0.10625(14) 0.6549(3) -0.22223(15) 0.0293(4) Uani 1 1 d .
H8 H -0.1937 0.6505 -0.2758 0.035 Uiso 1 1 calc R
C9 C -0.02955(14) 0.7812(3) -0.24727(15) 0.0297(4) Uani 1 1 d .
H9 H -0.0642 0.8622 -0.3188 0.036 Uiso 1 1 calc R
C10 C 0.09824(14) 0.7901(2) -0.16808(13) 0.0241(3) Uani 1 1 d .
H10 H 0.1502 0.8793 -0.1846 0.029 Uiso 1 1 calc R
C11 C 0.56911(12) 1.1250(2) 0.28480(12) 0.0176(3) Uani 1 1 d .
C12 C 0.68855(13) 1.1031(2) 0.38196(13) 0.0209(3) Uani 1 1 d .
H12 H 0.7560 1.0632 0.3657 0.025 Uiso 1 1 calc R
C13 C 0.71008(14) 1.1390(2) 0.50230(13) 0.0231(3) Uani 1 1 d .
H13 H 0.7924 1.1230 0.5673 0.028 Uiso 1 1 calc R
C14 C 0.61432(13) 1.1977(2) 0.53016(13) 0.0230(3) Uani 1 1 d .
C15 C 0.49608(14) 1.2283(2) 0.43217(14) 0.0246(3) Uani 1 1 d .
H15 H 0.4297 1.2743 0.4483 0.029 Uiso 1 1 calc R
C16 C 0.47373(13) 1.1926(2) 0.31125(13) 0.0219(3) Uani 1 1 d .
H16 H 0.3924 1.2146 0.2459 0.026 Uiso 1 1 calc R
C17 C 0.63783(16) 1.2240(3) 0.66216(14) 0.0310(4) Uani 1 1 d .
H17A H 0.5601 1.2655 0.6642 0.046 Uiso 0.50 1 calc PR
H17B H 0.7025 1.3249 0.7017 0.046 Uiso 0.50 1 calc PR
H17C H 0.6662 1.0988 0.7064 0.046 Uiso 0.50 1 calc PR
H17D H 0.7258 1.1940 0.7174 0.046 Uiso 0.50 1 calc PR
H17E H 0.5834 1.1346 0.6798 0.046 Uiso 0.50 1 calc PR
H17F H 0.6196 1.3607 0.6751 0.046 Uiso 0.50 1 calc PR
C18 C 0.68106(13) 0.6952(2) 0.24773(12) 0.0199(3) Uani 1 1 d .
C19 C 0.71826(13) 0.6033(2) 0.36111(13) 0.0218(3) Uani 1 1 d .
H19 H 0.6575 0.5470 0.3822 0.026 Uiso 1 1 calc R
C20 C 0.84422(14) 0.5942(2) 0.44307(13) 0.0244(3) Uani 1 1 d .
H20 H 0.8699 0.5309 0.5205 0.029 Uiso 1 1 calc R
C21 C 0.93306(13) 0.6764(3) 0.41322(13) 0.0258(3) Uani 1 1 d .
H21 H 1.0192 0.6740 0.4712 0.031 Uiso 1 1 calc R
C22 C 0.89610(13) 0.7626(2) 0.29837(14) 0.0243(3) Uani 1 1 d .
H22 H 0.9573 0.8170 0.2773 0.029 Uiso 1 1 calc R
C23 C 0.77004(13) 0.7696(2) 0.21398(13) 0.0212(3) Uani 1 1 d .
H23 H 0.7449 0.8245 0.1343 0.025 Uiso 1 1 calc R

loop_
_atom_site_aniso_label
_atom_site_aniso_U_11
_atom_site_aniso_U_22
_atom_site_aniso_U_33
_atom_site_aniso_U_23
_atom_site_aniso_U_13
_atom_site_aniso_U_12
O1 0.0239(5) 0.0202(6) 0.0199(5) 0.0017(4) 0.0070(4) 0.0005(4)
N1 0.0194(6) 0.0180(7) 0.0199(6) -0.0020(5) 0.0060(5) -0.0019(5)
C1 0.0238(7) 0.0238(8) 0.0129(6) -0.0010(6) 0.0086(6) 0.0006(6)
C2 0.0206(7) 0.0206(8) 0.0150(6) 0.0012(6) 0.0071(6) 0.0025(6)
C3 0.0252(7) 0.0195(8) 0.0137(6) -0.0007(6) 0.0110(6) 0.0009(6)
C4 0.0208(7) 0.0193(8) 0.0193(7) 0.0017(6) 0.0085(6) 0.0005(6)
C5 0.0234(7) 0.0203(8) 0.0188(6) -0.0036(6) 0.0100(6) 0.0003(6)
C6 0.0284(8) 0.0282(9) 0.0212(7) 0.0004(6) 0.0110(6) -0.0024(7)
C7 0.0266(8) 0.0340(10) 0.0309(8) -0.0027(7) 0.0148(7) -0.0077(7)
C8 0.0196(7) 0.0332(10) 0.0306(8) -0.0066(7) 0.0071(6) 0.0002(7)
C9 0.0261(8) 0.0281(9) 0.0267(8) 0.0034(7) 0.0046(6) 0.0031(7)
C10 0.0233(7) 0.0223(8) 0.0240(7) 0.0010(7) 0.0083(6) -0.0023(6)
C11 0.0221(7) 0.0122(7) 0.0187(7) 0.0001(6) 0.0092(6) -0.0025(5)
C12 0.0213(7) 0.0175(7) 0.0242(7) -0.0001(6) 0.0106(6) 0.0007(6)
C13 0.0245(7) 0.0186(9) 0.0207(7) 0.0006(6) 0.0052(6) 0.0000(6)
C14 0.0310(8) 0.0165(8) 0.0229(7) -0.0012(6) 0.0135(6) -0.0041(6)
C15 0.0261(8) 0.0211(9) 0.0317(8) -0.0034(6) 0.0176(7) -0.0019(6)
C16 0.0211(7) 0.0189(8) 0.0247(7) 0.0000(7) 0.0093(6) -0.0013(6)
C17 0.0425(9) 0.0277(10) 0.0259(8) -0.0043(7) 0.0182(7) -0.0043(7)
C18 0.0200(7) 0.0167(8) 0.0198(7) -0.0027(6) 0.0063(5) 0.0003(6)
C19 0.0241(7) 0.0189(8) 0.0232(7) -0.0011(6) 0.0112(6) -0.0020(6)
C20 0.0287(8) 0.0207(8) 0.0196(7) 0.0021(6) 0.0070(6) 0.0026(6)
C21 0.0202(7) 0.0256(8) 0.0258(7) -0.0019(7) 0.0052(6) 0.0013(7)
C22 0.0230(7) 0.0220(8) 0.0308(8) -0.0026(7) 0.0148(6) -0.0005(6)
C23 0.0264(7) 0.0184(7) 0.0202(7) -0.0004(6) 0.0116(6) 0.0022(6)

loop_
_atom_type_symbol
_atom_type_description
_atom_type_scat_dispersion_real
_atom_type_scat_dispersion_imag
_atom_type_scat_source
C C 0.0181 0.0091 'International Tables Vol C Tables 4.2.6.8 and 6.1.1.4'
H H 0.0000 0.0000 'International Tables Vol C Tables 4.2.6.8 and 6.1.1.4'
N N 0.0311 0.0180 'International Tables Vol C Tables 4.2.6.8 and 6.1.1.4'
O O 0.0492 0.0322 'International Tables Vol C Tables 4.2.6.8 and 6.1.1.4'

loop_
_geom_angle_atom_site_label_1
_geom_angle_atom_site_label_2
_geom_angle_atom_site_label_3
_geom_angle
C3 N1 C18 127.99(13)
C3 N1 H1 112.7(11)
C18 N1 H1 118.8(11)
O1 C1 C2 123.64(12)
O1 C1 C5 117.72(14)
C2 C1 C5 118.65(14)
C3 C2 C1 123.24(13)
C3 C2 H2 118.4
C1 C2 H2 118.4
N1 C3 C2 119.90(13)
N1 C3 C4 120.06(12)
C2 C3 C4 119.92(13)
C3 C4 C11 110.80(11)
C3 C4 H4A 109.5
C11 C4 H4A 109.5
C3 C4 H4B 109.5
C11 C4 H4B 109.5
H4A C4 H4B 108.1
C6 C5 C10 119.35(13)
C6 C5 C1 119.53(13)
C10 C5 C1 121.09(13)
C7 C6 C5 120.26(15)
C7 C6 H6 119.9
C5 C6 H6 119.9
C8 C7 C6 120.13(15)
C8 C7 H7 119.9
C6 C7 H7 119.9
C9 C8 C7 119.88(14)
C9 C8 H8 120.1
C7 C8 H8 120.1
C8 C9 C10 120.23(15)
C8 C9 H9 119.9
C10 C9 H9 119.9
C9 C10 C5 120.10(14)
C9 C10 H10 119.9
C5 C10 H10 119.9
C12 C11 C16 118.22(13)
C12 C11 C4 121.69(12)
C16 C11 C4 120.08(12)
C13 C12 C11 120.60(13)
C13 C12 H12 119.7
C11 C12 H12 119.7
C12 C13 C14 121.56(13)
C12 C13 H13 119.2
C14 C13 H13 119.2
C13 C14 C15 117.67(13)
C13 C14 C17 120.79(13)
C15 C14 C17 121.53(14)
C16 C15 C14 121.05(13)
C16 C15 H15 119.5
C14 C15 H15 119.5
C15 C16 C11 120.77(13)
C15 C16 H16 119.6
C11 C16 H16 119.6
C14 C17 H17A 109.5
C14 C17 H17B 109.5
H17A C17 H17B 109.5
C14 C17 H17C 109.5
H17A C17 H17C 109.5
H17B C17 H17C 109.5
C14 C17 H17D 109.5
H17A C17 H17D 141.1
H17B C17 H17D 56.3
H17C C17 H17D 56.3
C14 C17 H17E 109.5
H17A C17 H17E 56.3
H17B C17 H17E 141.1
H17C C17 H17E 56.3
H17D C17 H17E 109.5
C14 C17 H17F 109.5
H17A C17 H17F 56.3
H17B C17 H17F 56.3
H17C C17 H17F 141.1
H17D C17 H17F 109.5
H17E C17 H17F 109.5
C19 C18 C23 120.43(12)
C19 C18 N1 118.38(12)
C23 C18 N1 121.16(12)
C20 C19 C18 119.57(13)
C20 C19 H19 120.2
C18 C19 H19 120.2
C19 C20 C21 120.53(14)
C19 C20 H20 119.7
C21 C20 H20 119.7
C20 C21 C22 119.82(13)
C20 C21 H21 120.1
C22 C21 H21 120.1
C21 C22 C23 120.35(13)
C21 C22 H22 119.8
C23 C22 H22 119.8
C22 C23 C18 119.16(13)
C22 C23 H23 120.4
C18 C23 H23 120.4

loop_
_geom_bond_atom_site_label_1
_geom_bond_atom_site_label_2
_geom_bond_distance
O1 C1 1.258(2)
N1 C3 1.3457(19)
N1 C18 1.4254(17)
N1 H1 0.876(14)
C1 C2 1.425(2)
C1 C5 1.4983(18)
C2 C3 1.380(2)
C2 H2 0.9500
C3 C4 1.517(2)
C4 C11 1.5265(18)
C4 H4A 0.9900
C4 H4B 0.9900
C5 C6 1.393(2)
C5 C10 1.393(2)
C6 C7 1.388(2)
C6 H6 0.9500
C7 C8 1.388(2)
C7 H7 0.9500
C8 C9 1.383(2)
C8 H8 0.9500
C9 C10 1.392(2)
C9 H9 0.9500
C10 H10 0.9500
C11 C12 1.3909(19)
C11 C16 1.392(2)
C12 C13 1.385(2)
C12 H12 0.9500
C13 C14 1.387(2)
C13 H13 0.9500
C14 C15 1.393(2)
C14 C17 1.507(2)
C15 C16 1.389(2)
C15 H15 0.9500
C16 H16 0.9500
C17 H17A 0.9800
C17 H17B 0.9800
C17 H17C 0.9800
C17 H17D 0.9800
C17 H17E 0.9800
C17 H17F 0.9800
C18 C19 1.389(2)
C18 C23 1.393(2)
C19 C20 1.382(2)
C19 H19 0.9500
C20 C21 1.382(2)
C20 H20 0.9500
C21 C22 1.387(2)
C21 H21 0.9500
C22 C23 1.390(2)
C22 H22 0.9500
C23 H23 0.9500

loop_
_geom_hbond_atom_site_label_D
_geom_hbond_atom_site_label_H
_geom_hbond_atom_site_label_A
_geom_hbond_distance_DH
_geom_hbond_distance_HA
_geom_hbond_distance_DA
_geom_hbond_angle_DHA
N1 H1 O1 0.876(14) 1.876(14) 2.6235(15) 142.2(16)

loop_
_geom_torsion_atom_site_label_1
_geom_torsion_atom_site_label_2
_geom_torsion_atom_site_label_3
_geom_torsion_atom_site_label_4
_geom_torsion
O1 C1 C2 C3 1.2(2)
C5 C1 C2 C3 -179.10(12)
C18 N1 C3 C2 -177.72(13)
C18 N1 C3 C4 -1.7(2)
C1 C2 C3 N1 3.59(19)
C1 C2 C3 C4 -172.41(13)
N1 C3 C4 C11 -72.44(16)
C2 C3 C4 C11 103.55(14)
O1 C1 C5 C6 35.20(19)
C2 C1 C5 C6 -144.56(14)
O1 C1 C5 C10 -142.60(14)
C2 C1 C5 C10 37.64(19)
C10 C5 C6 C7 -1.5(2)
C1 C5 C6 C7 -179.36(14)
C5 C6 C7 C8 2.1(2)
C6 C7 C8 C9 -0.8(3)
C7 C8 C9 C10 -0.9(3)
C8 C9 C10 C5 1.5(2)
C6 C5 C10 C9 -0.2(2)
C1 C5 C10 C9 177.58(14)
C3 C4 C11 C12 99.16(15)
C3 C4 C11 C16 -79.33(16)
C16 C11 C12 C13 3.0(2)
C4 C11 C12 C13 -175.51(14)
C11 C12 C13 C14 -0.1(2)
C12 C13 C14 C15 -2.8(2)
C12 C13 C14 C17 176.25(15)
C13 C14 C15 C16 2.8(2)
C17 C14 C15 C16 -176.24(15)
C14 C15 C16 C11 0.1(2)
C12 C11 C16 C15 -3.0(2)
C4 C11 C16 C15 175.55(14)
C3 N1 C18 C19 121.81(16)
C3 N1 C18 C23 -59.7(2)
C23 C18 C19 C20 3.1(2)
N1 C18 C19 C20 -178.42(14)
C18 C19 C20 C21 0.3(2)
C19 C20 C21 C22 -2.4(2)
C20 C21 C22 C23 1.1(2)
C21 C22 C23 C18 2.2(2)
C19 C18 C23 C22 -4.3(2)
N1 C18 C23 C22 177.27(14)
